data_4130424
loop_
_publ_author_name
'Branzea, Diana G.'
'Pop, Flavia'
'Auban-Senzier, Pascale'
'Cl\'erac, Rodolphe'
'Alemany, Pere'
'Canadell, Enric'
'Avarvari, Narcis'

_publ_section_title
;
 Localization versus Delocalization in Chiral Single Component Conductors
 of Gold Bis(dithiolene) Complexes.
;
_journal_issue 21
_journal_name_full 'Journal of the American Chemical Society'
_journal_page_first 6838
_journal_page_last 6851
_journal_paper_doi 10.1021/jacs.6b03342
_journal_volume 138
_journal_year 2016
_chemical_absolute_configuration syn
_chemical_formula_sum 'C28 H52 Au N S8'
_chemical_formula_weight 856.15
_space_group_IT_number 1
_space_group_name_Hall 'P 1'
_space_group_name_H-M_alt 'P 1'
_symmetry_cell_setting triclinic
_symmetry_space_group_name_Hall 'P 1'
_symmetry_space_group_name_H-M 'P 1'
_atom_sites_solution_hydrogens geom
_atom_sites_solution_primary direct
_atom_sites_solution_secondary difmap
_audit_creation_method SHELXL-97
_cell_angle_alpha 81.816(6)
_cell_angle_beta 80.903(9)
_cell_angle_gamma 70.138(6)
_cell_formula_units_Z 2
_cell_length_a 10.1007(8)
_cell_length_b 12.8982(7)
_cell_length_c 15.4354(15)
_cell_measurement_reflns_used 39076
_cell_measurement_temperature 293(2)
_cell_measurement_theta_max 29.0
_cell_measurement_theta_min 2.8
_cell_volume 1859.0(3)
_computing_cell_refinement 'Dirax/lsq (Duisenberg & Schreurs, 1989-2000)'
_computing_data_collection KappaCCD
_computing_data_reduction 'Denzo and Scalepak'
_computing_structure_refinement 'SHELXL-97 (Sheldrick, 1997)'
_computing_structure_solution 'SHELXS-97 (Sheldrick, 1997)'
_diffrn_ambient_temperature 293(2)
_diffrn_measured_fraction_theta_full 0.994
_diffrn_measured_fraction_theta_max 0.994
_diffrn_measurement_device_type area_detector
_diffrn_measurement_method CCD
_diffrn_radiation_monochromator graphite
_diffrn_radiation_source 'fine-focus sealed tube'
_diffrn_radiation_type MoK\a
_diffrn_radiation_wavelength 0.71073
_diffrn_reflns_av_R_equivalents 0.0346
_diffrn_reflns_av_sigmaI/netI 0.0617
_diffrn_reflns_limit_h_max 13
_diffrn_reflns_limit_h_min -13
_diffrn_reflns_limit_k_max 17
_diffrn_reflns_limit_k_min -17
_diffrn_reflns_limit_l_max 21
_diffrn_reflns_limit_l_min -21
_diffrn_reflns_number 39076
_diffrn_reflns_theta_full 28.98
_diffrn_reflns_theta_max 28.98
_diffrn_reflns_theta_min 2.84
_exptl_absorpt_coefficient_mu 4.425
_exptl_absorpt_correction_T_max 0.7458
_exptl_absorpt_correction_T_min 0.4196
_exptl_absorpt_correction_type multi-scan
_exptl_absorpt_process_details sadabs
_exptl_crystal_colour brown
_exptl_crystal_density_diffrn 1.530
_exptl_crystal_density_meas ?
_exptl_crystal_density_method 'not measured'
_exptl_crystal_description prism
_exptl_crystal_F_000 868
_exptl_crystal_size_max 0.5
_exptl_crystal_size_mid 0.3
_exptl_crystal_size_min 0.1
_refine_diff_density_max 1.198
_refine_diff_density_min -0.784
_refine_diff_density_rms 0.092
_refine_ls_abs_structure_details 'Flack H D (1983), Acta Cryst. A39, 876-881'
_refine_ls_abs_structure_Flack -0.048(9)
_refine_ls_extinction_method none
_refine_ls_goodness_of_fit_ref 1.027
_refine_ls_hydrogen_treatment constr
_refine_ls_matrix_type full
_refine_ls_number_parameters 685
_refine_ls_number_reflns 18784
_refine_ls_number_restraints 3
_refine_ls_restrained_S_all 1.027
_refine_ls_R_factor_all 0.0854
_refine_ls_R_factor_gt 0.0379
_refine_ls_shift/su_max 0.001
_refine_ls_shift/su_mean 0.000
_refine_ls_structure_factor_coef Fsqd
_refine_ls_weighting_details 'calc w=1/[\s^2^(Fo^2^)+(0.0182P)^2^+1.4999P] where P=(Fo^2^+2Fc^2^)/3'
_refine_ls_weighting_scheme calc
_refine_ls_wR_factor_gt 0.0641
_refine_ls_wR_factor_ref 0.0793
_reflns_number_gt 12083
_reflns_number_total 18784
_reflns_threshold_expression >2sigma(I)
_cod_data_source_file ja6b03342_si_002.cif
_cod_data_source_block (TBA)(1a)
_cod_depositor_comments
;
The following automatic conversions were performed:

data item '_exptl_crystal_density_meas' value 'not measured' was
changed to '?' -- the value is perceived as not measured.

Automatic conversion script
Id: cif_fix_values 6909 2019-04-08 15:41:33Z antanas 
;
_cod_database_code 4130424

loop_
_symmetry_equiv_pos_as_xyz
'x, y, z'

loop_
_atom_site_label
_atom_site_type_symbol
_atom_site_fract_x
_atom_site_fract_y
_atom_site_fract_z
_atom_site_U_iso_or_equiv
_atom_site_adp_type
_atom_site_occupancy
_atom_site_symmetry_multiplicity
_atom_site_calc_flag
_atom_site_refinement_flags
Au1 Au 0.91080(5) 0.62352(4) 0.86653(4) 0.04303(6) Uani 1 1 d .
S1A S 0.6733(3) 0.6510(2) 0.9147(2) 0.0543(7) Uani 1 1 d .
S2A S 0.9324(4) 0.6926(3) 0.9908(2) 0.0701(9) Uani 1 1 d .
S3A S 0.4748(4) 0.7438(3) 1.0604(3) 0.0874(11) Uani 1 1 d .
S4A S 0.7494(5) 0.7908(4) 1.1416(3) 0.1047(15) Uani 1 1 d .
S5A S 0.8911(4) 0.5550(3) 0.7406(2) 0.0752(10) Uani 1 1 d .
S6A S 1.1480(3) 0.5938(2) 0.8199(2) 0.0543(7) Uani 1 1 d .
S7A S 1.0725(5) 0.4580(4) 0.5922(3) 0.1176(17) Uani 1 1 d .
S8A S 1.3522(4) 0.4939(3) 0.6780(3) 0.0836(11) Uani 1 1 d .
N1A N 0.4673(11) 0.3699(7) 0.0083(6) 0.067(3) Uani 1 1 d .
C1A C 0.6526(12) 0.7131(8) 1.0154(6) 0.055(3) Uani 1 1 d .
C2A C 0.7582(12) 0.7300(9) 1.0460(8) 0.060(3) Uani 1 1 d .
C3A C 0.4764(11) 0.7793(8) 1.1691(7) 0.092(3) Uani 1 1 d .
H3A H 0.3779 0.8195 1.1901 0.110 Uiso 1 1 calc R
C4A C 0.5620(13) 0.8609(9) 1.1681(7) 0.098(4) Uani 1 1 d .
H4A H 0.5479 0.8828 1.2280 0.117 Uiso 1 1 calc R
C5A C 0.5248(16) 0.6802(11) 1.2363(10) 0.111(4) Uani 1 1 d .
H5A1 H 0.4697 0.6322 1.2371 0.167 Uiso 1 1 calc R
H5A2 H 0.5120 0.7052 1.2937 0.167 Uiso 1 1 calc R
H5A3 H 0.6232 0.6404 1.2207 0.167 Uiso 1 1 calc R
C6A C 0.5090(17) 0.9662(10) 1.1071(11) 0.124(5) Uani 1 1 d .
H6A1 H 0.5662 1.0122 1.1073 0.185 Uiso 1 1 calc R
H6A2 H 0.4121 1.0054 1.1272 0.185 Uiso 1 1 calc R
H6A3 H 0.5151 0.9472 1.0483 0.185 Uiso 1 1 calc R
C7A C 1.0676(14) 0.5184(9) 0.6895(8) 0.068(3) Uani 1 1 d .
C8A C 1.1723(11) 0.5330(8) 0.7246(8) 0.061(3) Uani 1 1 d .
C9A C 1.2497(12) 0.4502(9) 0.5362(7) 0.090(3) Uani 1 1 d .
H9A H 1.2704 0.3975 0.4920 0.108 Uiso 1 1 calc R
C10A C 1.3630(10) 0.4005(8) 0.5971(6) 0.087(3) Uani 1 1 d .
H10A H 1.4531 0.3933 0.5598 0.105 Uiso 1 1 calc R
C11A C 1.3765(18) 0.2837(10) 0.6420(10) 0.132(6) Uani 1 1 d .
H11A H 1.4520 0.2602 0.6785 0.198 Uiso 1 1 calc R
H11B H 1.3968 0.2332 0.5979 0.198 Uiso 1 1 calc R
H11C H 1.2892 0.2847 0.6777 0.198 Uiso 1 1 calc R
C12A C 1.2533(16) 0.5566(11) 0.4856(9) 0.127(6) Uani 1 1 d .
H12A H 1.1784 0.5829 0.4486 0.190 Uiso 1 1 calc R
H12B H 1.3430 0.5451 0.4498 0.190 Uiso 1 1 calc R
H12C H 1.2410 0.6103 0.5259 0.190 Uiso 1 1 calc R
C13A C 0.5835(15) 0.3232(9) 0.0684(9) 0.075(4) Uani 1 1 d .
H13C H 0.6479 0.2541 0.0476 0.090 Uiso 1 1 calc R
H13D H 0.5405 0.3058 0.1270 0.090 Uiso 1 1 calc R
C14A C 0.6716(17) 0.3983(10) 0.0758(10) 0.094(5) Uani 1 1 d .
H14C H 0.7033 0.4256 0.0172 0.113 Uiso 1 1 calc R
H14D H 0.6118 0.4617 0.1065 0.113 Uiso 1 1 calc R
C15A C 0.7956(16) 0.3395(12) 0.1232(8) 0.095(5) Uani 1 1 d .
H15C H 0.8504 0.2719 0.0964 0.114 Uiso 1 1 calc R
H15D H 0.7639 0.3194 0.1840 0.114 Uiso 1 1 calc R
C16A C 0.8896(17) 0.4115(11) 0.1211(12) 0.107(5) Uani 1 1 d .
H16D H 0.9720 0.3699 0.1497 0.160 Uiso 1 1 calc R
H16E H 0.8374 0.4761 0.1511 0.160 Uiso 1 1 calc R
H16F H 0.9182 0.4336 0.0610 0.160 Uiso 1 1 calc R
C17A C 0.3610(15) 0.4770(9) 0.0393(9) 0.079(4) Uani 1 1 d .
H17C H 0.4098 0.5306 0.0370 0.095 Uiso 1 1 calc R
H17D H 0.2901 0.5063 -0.0015 0.095 Uiso 1 1 calc R
C18A C 0.2877(16) 0.4657(9) 0.1300(11) 0.100(5) Uani 1 1 d .
H18C H 0.3569 0.4291 0.1709 0.120 Uiso 1 1 calc R
H18D H 0.2264 0.4215 0.1314 0.120 Uiso 1 1 calc R
C19A C 0.1963(16) 0.5860(15) 0.1575(12) 0.136(6) Uani 1 1 d .
H19C H 0.2578 0.6277 0.1635 0.163 Uiso 1 1 calc R
H19D H 0.1340 0.6263 0.1135 0.163 Uiso 1 1 calc R
C20A C 0.1233(19) 0.5717(14) 0.2322(17) 0.179(10) Uani 1 1 d .
H20D H 0.0589 0.6419 0.2488 0.269 Uiso 1 1 calc R
H20E H 0.1860 0.5385 0.2765 0.269 Uiso 1 1 calc R
H20F H 0.0705 0.5239 0.2269 0.269 Uiso 1 1 calc R
C21A C 0.5319(16) 0.3975(11) -0.0864(8) 0.091(5) Uani 1 1 d .
H21C H 0.4562 0.4260 -0.1238 0.109 Uiso 1 1 calc R
H21D H 0.5716 0.4560 -0.0855 0.109 Uiso 1 1 calc R
C22A C 0.6446(19) 0.3022(13) -0.1267(9) 0.097(4) Uani 1 1 d .
H22C H 0.6029 0.2481 -0.1369 0.117 Uiso 1 1 calc R
H22D H 0.7149 0.2667 -0.0863 0.117 Uiso 1 1 calc R
C23A C 0.717(2) 0.3414(18) -0.2143(11) 0.151(8) Uani 1 1 d .
H23C H 0.6456 0.3751 -0.2544 0.181 Uiso 1 1 calc R
H23D H 0.7532 0.3984 -0.2036 0.181 Uiso 1 1 calc R
C24A C 0.833(2) 0.2553(17) -0.2576(10) 0.142(6) Uani 1 1 d .
H24D H 0.8732 0.2877 -0.3105 0.212 Uiso 1 1 calc R
H24E H 0.7969 0.2007 -0.2723 0.212 Uiso 1 1 calc R
H24F H 0.9039 0.2209 -0.2187 0.212 Uiso 1 1 calc R
C25A C 0.3980(13) 0.2806(8) 0.0085(8) 0.068(3) Uani 1 1 d .
H25C H 0.4709 0.2134 -0.0095 0.082 Uiso 1 1 calc R
H25D H 0.3586 0.2643 0.0684 0.082 Uiso 1 1 calc R
C26A C 0.2815(16) 0.3117(10) -0.0511(9) 0.103(5) Uani 1 1 d .
H26C H 0.2075 0.3786 -0.0335 0.124 Uiso 1 1 calc R
H26D H 0.3200 0.3267 -0.1114 0.124 Uiso 1 1 calc R
C27A C 0.2199(17) 0.2210(11) -0.0463(11) 0.100(5) Uani 1 1 d .
H27C H 0.1841 0.2042 0.0143 0.120 Uiso 1 1 calc R
H27D H 0.2932 0.1548 -0.0658 0.120 Uiso 1 1 calc R
C28A C 0.101(2) 0.2538(14) -0.1034(13) 0.145(7) Uani 1 1 d .
H28D H 0.0584 0.1962 -0.0964 0.217 Uiso 1 1 calc R
H28E H 0.1373 0.2646 -0.1640 0.217 Uiso 1 1 calc R
H28F H 0.0301 0.3213 -0.0860 0.217 Uiso 1 1 calc R
Au2 Au 1.41247(7) 1.12794(5) 1.36520(4) 0.05178(7) Uani 1 1 d .
S1B S 1.4642(4) 1.2916(2) 1.3277(2) 0.0650(8) Uani 1 1 d .
S2B S 1.5816(3) 1.0704(2) 1.4633(2) 0.0603(8) Uani 1 1 d .
S3B S 1.6566(4) 1.3894(3) 1.3839(3) 0.0760(10) Uani 1 1 d .
S4B S 1.7666(4) 1.1632(3) 1.5252(3) 0.0961(13) Uani 1 1 d .
S5B S 1.2470(3) 1.1853(2) 1.2651(2) 0.0605(8) Uani 1 1 d .
S6B S 1.3601(3) 0.9647(2) 1.4028(2) 0.0640(8) Uani 1 1 d .
S7B S 1.0506(4) 1.0925(3) 1.2106(2) 0.0766(10) Uani 1 1 d .
S8B S 1.1726(4) 0.8657(3) 1.3530(3) 0.0784(11) Uani 1 1 d .
N2A N 0.3709(10) 0.8709(7) 0.7191(6) 0.060(2) Uani 1 1 d .
C1B C 1.5920(11) 1.2769(8) 1.3987(7) 0.055(3) Uani 1 1 d .
C2B C 1.6402(12) 1.1849(8) 1.4533(7) 0.056(3) Uani 1 1 d .
C3B C 1.8419(9) 1.3176(6) 1.3988(6) 0.064(2) Uani 1 1 d .
H3B H 1.8815 1.2610 1.3572 0.077 Uiso 1 1 calc R
C4B C 1.8619(9) 1.2630(6) 1.4904(6) 0.063(2) Uani 1 1 d .
H4B H 1.8258 1.3211 1.5309 0.075 Uiso 1 1 calc R
C5B C 1.9168(15) 1.4059(9) 1.3744(8) 0.086(4) Uani 1 1 d .
H5B1 H 1.9051 1.4368 1.3146 0.128 Uiso 1 1 calc R
H5B2 H 2.0160 1.3722 1.3802 0.128 Uiso 1 1 calc R
H5B3 H 1.8760 1.4635 1.4132 0.128 Uiso 1 1 calc R
C6B C 2.0151(15) 1.2020(10) 1.5027(10) 0.089(4) Uani 1 1 d .
H6B1 H 2.0217 1.1701 1.5626 0.134 Uiso 1 1 calc R
H6B2 H 2.0681 1.2527 1.4895 0.134 Uiso 1 1 calc R
H6B3 H 2.0530 1.1443 1.4638 0.134 Uiso 1 1 calc R
C7B C 1.1846(12) 1.0713(8) 1.2786(7) 0.060(3) Uani 1 1 d .
C8B C 1.2300(12) 0.9824(8) 1.3357(7) 0.055(3) Uani 1 1 d .
C9B C 0.9378(9) 1.0222(6) 1.2794(6) 0.065(2) Uani 1 1 d .
H9B H 0.9082 1.0542 1.3361 0.078 Uiso 1 1 calc R
C10B C 1.0148(9) 0.8988(7) 1.2965(6) 0.067(2) Uani 1 1 d .
H10B H 1.0440 0.8672 1.2397 0.081 Uiso 1 1 calc R
C11B C 0.8072(12) 1.0468(9) 1.2325(9) 0.074(4) Uani 1 1 d .
H11D H 0.7623 1.1255 1.2235 0.112 Uiso 1 1 calc R
H11E H 0.7420 1.0139 1.2678 0.112 Uiso 1 1 calc R
H11F H 0.8349 1.0166 1.1765 0.112 Uiso 1 1 calc R
C12B C 0.9193(13) 0.8390(10) 1.3539(10) 0.097(5) Uani 1 1 d .
H12D H 0.9713 0.7615 1.3631 0.146 Uiso 1 1 calc R
H12E H 0.8381 0.8486 1.3248 0.146 Uiso 1 1 calc R
H12F H 0.8888 0.8694 1.4097 0.146 Uiso 1 1 calc R
C13B C 0.2496(13) 0.9218(8) 0.6606(8) 0.061(3) Uani 1 1 d .
H13A H 0.1830 0.9871 0.6859 0.074 Uiso 1 1 calc R
H13B H 0.2890 0.9458 0.6029 0.074 Uiso 1 1 calc R
C14B C 0.1712(15) 0.8479(9) 0.6493(10) 0.082(4) Uani 1 1 d .
H14A H 0.1552 0.8073 0.7057 0.098 Uiso 1 1 calc R
H14B H 0.2297 0.7943 0.6090 0.098 Uiso 1 1 calc R
C15B C 0.0329(13) 0.9054(10) 0.6152(11) 0.101(5) Uani 1 1 d .
H15A H -0.0237 0.9596 0.6554 0.122 Uiso 1 1 calc R
H15B H 0.0504 0.9459 0.5591 0.122 Uiso 1 1 calc R
C16B C -0.0526(16) 0.8388(12) 0.6024(10) 0.094(4) Uani 1 1 d .
H16A H -0.1345 0.8853 0.5752 0.141 Uiso 1 1 calc R
H16B H -0.0822 0.8055 0.6584 0.141 Uiso 1 1 calc R
H16C H 0.0027 0.7819 0.5651 0.141 Uiso 1 1 calc R
C17B C 0.4411(14) 0.9575(8) 0.7211(8) 0.068(3) Uani 1 1 d .
H17A H 0.4749 0.9784 0.6610 0.081 Uiso 1 1 calc R
H17B H 0.3695 1.0228 0.7434 0.081 Uiso 1 1 calc R
C18B C 0.5611(12) 0.9242(9) 0.7746(9) 0.074(3) Uani 1 1 d .
H18A H 0.6345 0.8608 0.7508 0.089 Uiso 1 1 calc R
H18B H 0.5284 0.9004 0.8342 0.089 Uiso 1 1 calc R
C19B C 0.6261(16) 1.0124(11) 0.7790(10) 0.099(5) Uani 1 1 d .
H19A H 0.6650 1.0328 0.7201 0.119 Uiso 1 1 calc R
H19B H 0.5520 1.0776 0.7996 0.119 Uiso 1 1 calc R
C20B C 0.7411(18) 0.9778(13) 0.8384(11) 0.111(5) Uani 1 1 d .
H20A H 0.7777 1.0375 0.8380 0.167 Uiso 1 1 calc R
H20B H 0.8161 0.9143 0.8178 0.167 Uiso 1 1 calc R
H20C H 0.7031 0.9593 0.8974 0.167 Uiso 1 1 calc R
C21B C 0.3140(14) 0.8364(9) 0.8107(8) 0.070(3) Uani 1 1 d .
H21A H 0.3938 0.8013 0.8443 0.084 Uiso 1 1 calc R
H21B H 0.2717 0.7804 0.8064 0.084 Uiso 1 1 calc R
C22B C 0.2054(18) 0.9256(12) 0.8636(9) 0.100(5) Uani 1 1 d .
H22A H 0.2515 0.9732 0.8805 0.120 Uiso 1 1 calc R
H22B H 0.1327 0.9707 0.8271 0.120 Uiso 1 1 calc R
C23B C 0.1404(17) 0.8772(16) 0.9417(11) 0.117(5) Uani 1 1 d .
H23A H 0.2150 0.8287 0.9755 0.141 Uiso 1 1 calc R
H23B H 0.0927 0.8315 0.9235 0.141 Uiso 1 1 calc R
C24B C 0.038(2) 0.9554(17) 1.0000(11) 0.173(9) Uani 1 1 d .
H24A H 0.0065 0.9151 1.0517 0.260 Uiso 1 1 calc R
H24B H -0.0418 0.9988 0.9696 0.260 Uiso 1 1 calc R
H24C H 0.0823 1.0034 1.0169 0.260 Uiso 1 1 calc R
C25B C 0.4775(13) 0.7677(8) 0.6831(9) 0.075(4) Uani 1 1 d .
H25A H 0.5483 0.7355 0.7236 0.090 Uiso 1 1 calc R
H25B H 0.4289 0.7147 0.6823 0.090 Uiso 1 1 calc R
C26B C 0.5531(16) 0.7826(10) 0.5921(10) 0.090(4) Uani 1 1 d .
H26A H 0.4846 0.8308 0.5541 0.109 Uiso 1 1 calc R
H26B H 0.6217 0.8189 0.5955 0.109 Uiso 1 1 calc R
C27B C 0.6277(18) 0.6764(10) 0.5518(12) 0.168(9) Uani 1 1 d .
H27A H 0.6976 0.6294 0.5893 0.202 Uiso 1 1 calc R
H27B H 0.5592 0.6391 0.5507 0.202 Uiso 1 1 calc R
C28B C 0.697(3) 0.6867(17) 0.4644(17) 0.216(12) Uani 1 1 d .
H28A H 0.7410 0.6146 0.4437 0.324 Uiso 1 1 calc R
H28B H 0.7686 0.7204 0.4647 0.324 Uiso 1 1 calc R
H28C H 0.6293 0.7319 0.4260 0.324 Uiso 1 1 calc R

loop_
_atom_site_aniso_label
_atom_site_aniso_U_11
_atom_site_aniso_U_22
_atom_site_aniso_U_33
_atom_site_aniso_U_23
_atom_site_aniso_U_13
_atom_site_aniso_U_12
Au1 0.04613(11) 0.04244(12) 0.04111(11) -0.00067(9) -0.00666(9) -0.01579(9)
S1A 0.0517(18) 0.0623(14) 0.0552(17) -0.0043(13) -0.0065(15) -0.0270(13)
S2A 0.057(2) 0.108(2) 0.060(2) -0.0294(18) 0.0008(17) -0.0418(19)
S3A 0.056(2) 0.104(2) 0.101(3) -0.032(2) 0.013(2) -0.0255(18)
S4A 0.102(4) 0.146(4) 0.086(3) -0.069(3) 0.015(3) -0.055(3)
S5A 0.066(2) 0.111(2) 0.066(2) -0.0334(19) -0.0023(19) -0.044(2)
S6A 0.0490(18) 0.0632(14) 0.0533(17) -0.0084(13) -0.0070(14) -0.0201(13)
S7A 0.101(4) 0.176(4) 0.102(3) -0.087(3) 0.014(3) -0.061(3)
S8A 0.057(2) 0.105(2) 0.080(2) -0.026(2) 0.0076(18) -0.0150(17)
N1A 0.098(8) 0.054(5) 0.061(6) 0.008(4) -0.027(5) -0.038(5)
C1A 0.066(8) 0.057(6) 0.041(5) -0.021(4) 0.014(5) -0.021(5)
C2A 0.056(7) 0.072(6) 0.064(7) -0.016(6) -0.010(6) -0.030(6)
C3A 0.091(7) 0.080(6) 0.086(7) -0.014(6) 0.027(6) -0.018(5)
C4A 0.121(9) 0.097(8) 0.077(7) -0.037(6) 0.029(6) -0.044(7)
C5A 0.115(10) 0.117(9) 0.103(9) -0.003(8) -0.002(7) -0.048(7)
C6A 0.158(14) 0.072(7) 0.122(11) -0.024(7) 0.001(9) -0.014(7)
C7A 0.079(9) 0.066(6) 0.054(7) -0.030(6) 0.017(6) -0.017(6)
C8A 0.045(6) 0.056(6) 0.083(8) 0.004(5) -0.016(5) -0.019(5)
C9A 0.092(8) 0.096(8) 0.076(7) -0.042(6) 0.020(6) -0.021(6)
C10A 0.080(6) 0.080(6) 0.085(7) -0.020(5) 0.026(5) -0.015(5)
C11A 0.177(15) 0.075(7) 0.119(11) -0.014(7) 0.037(10) -0.030(8)
C12A 0.144(13) 0.102(9) 0.101(10) 0.006(8) 0.007(8) -0.012(8)
C13A 0.105(11) 0.054(6) 0.062(8) -0.001(6) -0.022(8) -0.016(7)
C14A 0.117(12) 0.085(8) 0.102(11) 0.014(7) -0.061(9) -0.048(8)
C15A 0.108(11) 0.103(9) 0.066(7) 0.027(7) -0.031(7) -0.031(8)
C16A 0.097(11) 0.095(9) 0.144(14) -0.006(9) -0.044(10) -0.039(9)
C17A 0.115(10) 0.055(6) 0.073(8) 0.012(6) -0.048(7) -0.028(6)
C18A 0.108(11) 0.056(6) 0.121(12) -0.011(7) -0.040(9) 0.005(6)
C19A 0.077(9) 0.195(16) 0.138(13) 0.007(11) -0.035(9) -0.046(9)
C20A 0.100(13) 0.117(13) 0.29(3) 0.015(16) -0.002(15) -0.017(10)
C21A 0.144(13) 0.112(9) 0.058(7) 0.027(7) -0.046(8) -0.093(9)
C22A 0.145(12) 0.117(10) 0.056(7) -0.018(7) -0.008(7) -0.074(9)
C23A 0.198(19) 0.23(2) 0.076(11) 0.039(12) -0.015(11) -0.159(18)
C24A 0.150(13) 0.250(19) 0.066(8) -0.044(10) 0.030(8) -0.126(13)
C25A 0.094(8) 0.056(6) 0.070(8) 0.011(5) -0.025(6) -0.045(6)
C26A 0.170(14) 0.093(8) 0.086(9) 0.020(7) -0.040(9) -0.094(9)
C27A 0.114(10) 0.087(8) 0.130(13) -0.006(8) -0.051(9) -0.057(7)
C28A 0.166(18) 0.140(13) 0.171(19) -0.007(12) -0.045(15) -0.097(13)
Au2 0.04791(12) 0.05714(16) 0.04202(12) -0.00910(11) -0.00491(9) -0.00483(10)
S1B 0.070(2) 0.0602(15) 0.061(2) -0.0001(14) -0.0204(17) -0.0125(14)
S2B 0.0613(19) 0.0582(14) 0.0557(18) 0.0082(13) -0.0159(15) -0.0135(13)
S3B 0.076(2) 0.0610(16) 0.087(2) 0.0073(17) -0.0173(19) -0.0187(16)
S4B 0.090(3) 0.130(3) 0.085(3) 0.046(2) -0.047(2) -0.065(2)
S5B 0.062(2) 0.0612(15) 0.0579(18) -0.0016(13) -0.0170(15) -0.0170(14)
S6B 0.068(2) 0.0614(15) 0.0559(18) 0.0052(14) -0.0198(16) -0.0114(14)
S7B 0.079(2) 0.093(2) 0.066(2) 0.0091(17) -0.0279(18) -0.0359(18)
S8B 0.079(3) 0.0608(17) 0.095(3) 0.0042(18) -0.019(2) -0.0233(17)
N2A 0.082(6) 0.052(4) 0.054(5) 0.013(4) -0.029(5) -0.029(4)
C1B 0.049(7) 0.063(6) 0.049(6) -0.004(5) -0.006(5) -0.014(5)
C2B 0.064(8) 0.059(6) 0.049(6) 0.001(5) -0.013(6) -0.026(6)
C3B 0.078(6) 0.058(5) 0.060(5) -0.013(4) 0.001(4) -0.028(4)
C4B 0.069(5) 0.053(4) 0.067(6) -0.018(4) -0.007(4) -0.016(4)
C5B 0.120(11) 0.070(7) 0.084(9) -0.017(6) -0.003(8) -0.053(7)
C6B 0.085(11) 0.088(9) 0.097(11) 0.010(8) -0.014(9) -0.039(8)
C7B 0.049(7) 0.074(7) 0.046(6) -0.012(5) -0.004(5) -0.001(5)
C8B 0.059(7) 0.055(5) 0.042(6) -0.013(5) -0.001(5) -0.008(5)
C9B 0.070(5) 0.060(5) 0.069(6) -0.021(4) -0.007(4) -0.021(4)
C10B 0.073(6) 0.062(5) 0.071(6) -0.017(4) -0.014(5) -0.020(4)
C11B 0.054(8) 0.083(7) 0.095(10) -0.033(7) -0.024(7) -0.015(6)
C12B 0.072(8) 0.080(7) 0.138(13) 0.004(8) -0.022(8) -0.023(6)
C13B 0.071(8) 0.050(6) 0.061(7) 0.004(5) -0.020(6) -0.016(5)
C14B 0.084(8) 0.062(7) 0.097(10) -0.009(6) -0.046(7) -0.005(6)
C15B 0.052(7) 0.072(7) 0.185(15) -0.023(8) -0.031(8) -0.015(6)
C16B 0.081(10) 0.114(10) 0.087(9) -0.001(8) -0.026(7) -0.027(8)
C17B 0.095(8) 0.043(5) 0.064(7) -0.003(5) 0.005(6) -0.027(5)
C18B 0.067(6) 0.081(7) 0.089(8) 0.002(6) -0.029(6) -0.038(5)
C19B 0.112(11) 0.075(7) 0.114(12) 0.007(7) 0.001(8) -0.047(7)
C20B 0.125(12) 0.127(10) 0.119(12) -0.003(9) -0.057(10) -0.073(9)
C21B 0.093(8) 0.070(6) 0.065(7) 0.021(5) -0.024(6) -0.055(6)
C22B 0.146(13) 0.107(9) 0.062(8) 0.009(7) 0.001(8) -0.073(9)
C23B 0.098(9) 0.201(15) 0.088(10) -0.004(10) -0.013(8) -0.097(10)
C24B 0.27(2) 0.240(19) 0.083(10) -0.057(12) 0.041(13) -0.187(19)
C25B 0.072(7) 0.045(5) 0.113(11) -0.005(6) -0.040(7) -0.014(5)
C26B 0.097(10) 0.075(7) 0.090(9) -0.012(7) -0.010(8) -0.014(7)
C27B 0.174(16) 0.071(7) 0.175(17) -0.008(9) 0.072(12) 0.028(8)
C28B 0.22(2) 0.148(16) 0.21(2) -0.084(15) 0.058(18) 0.012(14)

loop_
_atom_type_symbol
_atom_type_description
_atom_type_scat_dispersion_real
_atom_type_scat_dispersion_imag
_atom_type_scat_source
C C 0.0033 0.0016 'International Tables Vol C Tables 4.2.6.8 and 6.1.1.4'
H H 0.0000 0.0000 'International Tables Vol C Tables 4.2.6.8 and 6.1.1.4'
N N 0.0061 0.0033 'International Tables Vol C Tables 4.2.6.8 and 6.1.1.4'
Au Au -2.0133 8.8022 'International Tables Vol C Tables 4.2.6.8 and 6.1.1.4'
S S 0.1246 0.1234 'International Tables Vol C Tables 4.2.6.8 and 6.1.1.4'

loop_
_geom_angle_atom_site_label_1
_geom_angle_atom_site_label_2
_geom_angle_atom_site_label_3
_geom_angle
S2A Au1 S6A 89.96(11)
S2A Au1 S5A 179.32(15)
S6A Au1 S5A 89.48(12)
S2A Au1 S1A 89.89(12)
S6A Au1 S1A 179.17(14)
S5A Au1 S1A 90.68(12)
C1A S1A Au1 101.2(4)
C2A S2A Au1 103.1(4)
C1A S3A C3A 102.9(5)
C2A S4A C4A 103.5(6)
C7A S5A Au1 101.3(4)
C8A S6A Au1 102.5(4)
C7A S7A C9A 102.0(6)
C8A S8A C10A 104.0(5)
C13A N1A C17A 110.5(9)
C13A N1A C25A 107.3(7)
C17A N1A C25A 112.1(9)
C13A N1A C21A 109.9(10)
C17A N1A C21A 107.2(9)
C25A N1A C21A 109.9(9)
C2A C1A S3A 129.0(9)
C2A C1A S1A 123.3(9)
S3A C1A S1A 107.7(6)
C1A C2A S4A 127.0(9)
C1A C2A S2A 122.4(9)
S4A C2A S2A 110.5(6)
C5A C3A C4A 110.7(11)
C5A C3A S3A 114.3(8)
C4A C3A S3A 112.6(7)
C6A C4A C3A 112.6(11)
C6A C4A S4A 111.8(8)
C3A C4A S4A 110.2(7)
C8A C7A S5A 122.8(9)
C8A C7A S7A 130.1(10)
S5A C7A S7A 107.1(7)
C7A C8A S6A 123.8(9)
C7A C8A S8A 124.7(10)
S6A C8A S8A 111.5(6)
C12A C9A C10A 114.4(11)
C12A C9A S7A 112.6(9)
C10A C9A S7A 112.2(7)
C9A C10A C11A 116.7(11)
C9A C10A S8A 111.9(7)
C11A C10A S8A 110.6(8)
N1A C13A C14A 116.3(9)
C15A C14A C13A 112.2(10)
C14A C15A C16A 111.2(11)
C18A C17A N1A 114.5(9)
C17A C18A C19A 108.6(11)
C20A C19A C18A 106.3(16)
C22A C21A N1A 114.9(10)
C21A C22A C23A 110.8(14)
C24A C23A C22A 115.3(15)
C26A C25A N1A 114.7(8)
C27A C26A C25A 111.1(10)
C26A C27A C28A 110.9(12)
S6B Au2 S1B 179.82(19)
S6B Au2 S5B 90.09(11)
S1B Au2 S5B 89.82(11)
S6B Au2 S2B 90.38(11)
S1B Au2 S2B 89.71(11)
S5B Au2 S2B 178.91(15)
C1B S1B Au2 101.9(3)
C2B S2B Au2 101.7(4)
C1B S3B C3B 100.4(4)
C2B S4B C4B 108.7(4)
C7B S5B Au2 100.8(4)
C8B S6B Au2 101.6(3)
C7B S7B C9B 101.3(5)
C8B S8B C10B 108.0(5)
C21B N2A C25B 106.8(8)
C21B N2A C17B 110.7(9)
C25B N2A C17B 110.5(9)
C21B N2A C13B 110.4(9)
C25B N2A C13B 110.7(9)
C17B N2A C13B 107.8(7)
C2B C1B S3B 124.5(9)
C2B C1B S1B 122.5(8)
S3B C1B S1B 112.9(6)
C1B C2B S4B 125.4(8)
C1B C2B S2B 124.1(9)
S4B C2B S2B 110.5(5)
C4B C3B C5B 111.9(8)
C4B C3B S3B 112.9(6)
C5B C3B S3B 105.8(7)
C3B C4B C6B 113.1(8)
C3B C4B S4B 113.7(6)
C6B C4B S4B 106.5(6)
C8B C7B S5B 123.7(10)
C8B C7B S7B 124.9(9)
S5B C7B S7B 111.4(6)
C7B C8B S6B 123.9(9)
C7B C8B S8B 126.3(10)
S6B C8B S8B 109.9(6)
C10B C9B C11B 112.7(7)
C10B C9B S7B 111.7(6)
C11B C9B S7B 106.4(7)
C9B C10B C12B 111.9(8)
C9B C10B S8B 114.0(6)
C12B C10B S8B 106.0(7)
C14B C13B N2A 115.4(8)
C13B C14B C15B 114.4(9)
C16B C15B C14B 118.2(11)
C18B C17B N2A 116.0(8)
C17B C18B C19B 115.5(10)
C20B C19B C18B 113.9(11)
N2A C21B C22B 117.9(9)
C23B C22B C21B 111.1(13)
C22B C23B C24B 116.1(16)
C26B C25B N2A 116.5(9)
C27B C26B C25B 113.4(12)
C28B C27B C26B 115.4(14)

loop_
_geom_bond_atom_site_label_1
_geom_bond_atom_site_label_2
_geom_bond_distance
Au1 S2A 2.296(3)
Au1 S6A 2.305(3)
Au1 S5A 2.309(4)
Au1 S1A 2.317(3)
S1A C1A 1.800(10)
S2A C2A 1.766(12)
S3A C1A 1.750(11)
S3A C3A 1.804(12)
S4A C2A 1.744(12)
S4A C4A 1.807(13)
S5A C7A 1.764(12)
S6A C8A 1.710(13)
S7A C7A 1.776(12)
S7A C9A 1.837(11)
S8A C8A 1.772(11)
S8A C10A 1.823(11)
N1A C13A 1.517(15)
N1A C17A 1.520(16)
N1A C25A 1.537(12)
N1A C21A 1.549(15)
C1A C2A 1.324(14)
C3A C5A 1.520(15)
C3A C4A 1.570(14)
C4A C6A 1.522(16)
C7A C8A 1.339(16)
C9A C12A 1.488(15)
C9A C10A 1.508(14)
C10A C11A 1.537(14)
C13A C14A 1.547(17)
C14A C15A 1.471(18)
C15A C16A 1.531(18)
C17A C18A 1.489(19)
C18A C19A 1.59(2)
C19A C20A 1.29(2)
C21A C22A 1.50(2)
C22A C23A 1.536(18)
C23A C24A 1.46(3)
C25A C26A 1.519(17)
C26A C27A 1.489(14)
C27A C28A 1.51(2)
Au2 S6B 2.315(3)
Au2 S1B 2.318(3)
Au2 S5B 2.319(3)
Au2 S2B 2.324(3)
S1B C1B 1.767(11)
S2B C2B 1.748(10)
S3B C1B 1.756(11)
S3B C3B 1.820(10)
S4B C2B 1.748(11)
S4B C4B 1.831(8)
S5B C7B 1.763(11)
S6B C8B 1.735(12)
S7B C7B 1.766(12)
S7B C9B 1.815(9)
S8B C8B 1.761(11)
S8B C10B 1.832(10)
N2A C21B 1.506(14)
N2A C25B 1.512(15)
N2A C17B 1.518(13)
N2A C13B 1.543(13)
C1B C2B 1.345(13)
C3B C4B 1.499(11)
C3B C5B 1.544(12)
C4B C6B 1.508(15)
C7B C8B 1.335(13)
C9B C10B 1.521(11)
C9B C11B 1.523(13)
C10B C12B 1.533(14)
C13B C14B 1.474(16)
C14B C15B 1.482(17)
C15B C16B 1.458(17)
C17B C18B 1.483(16)
C18B C19B 1.508(15)
C19B C20B 1.503(18)
C21B C22B 1.523(19)
C22B C23B 1.446(17)
C23B C24B 1.47(2)
C25B C26B 1.508(18)
C26B C27B 1.492(18)
C27B C28B 1.43(2)
